data_4344105
loop_
_publ_author_name
'Doverbratt, Isa'
'Ponou, Sim\'eon'
'Wang, Fei'
'Lidin, Sven'

_publ_section_title
;
 Synthesis, Crystal Structure, and Bonding Analysis of the Hypoelectronic
 Cubic Phase Ca5Pd6Ge6.
;
_journal_issue 18
_journal_name_full 'Inorganic chemistry'
_journal_page_first 9098
_journal_page_last 9104
_journal_paper_doi 10.1021/acs.inorgchem.5b01528
_journal_volume 54
_journal_year 2015
_chemical_formula_sum 'Ca5 Ge6 Pd6'
_chemical_formula_weight 1274.4
_chemical_name_systematic ' ?'
_space_group_IT_number 229
_symmetry_cell_setting cubic
_symmetry_Int_Tables_number 229
_symmetry_space_group_name_Hall '-I 4 2 3'
_symmetry_space_group_name_H-M 'I m -3 m'
_cell_angle_alpha 90
_cell_angle_beta 90
_cell_angle_gamma 90
_cell_formula_units_Z 2
_cell_length_a 8.7764(4)
_cell_length_b 8.7764(4)
_cell_length_c 8.7764(4)
_cell_measurement_reflns_used 4757
_cell_measurement_temperature 293
_cell_measurement_theta_max 28.79
_cell_measurement_theta_min 3.28
_cell_volume 676.00(5)
_computing_cell_refinement
;
CrysAlisPro, Agilent Technologies,
Version 1.171.35.19 (release 27-10-2011 CrysAlis171 .NET)
(compiled Oct 27 2011,15:02:11)
;
_computing_data_collection
;
CrysAlisPro, Agilent Technologies,
Version 1.171.35.19 (release 27-10-2011 CrysAlis171 .NET)
(compiled Oct 27 2011,15:02:11)
;
_computing_data_reduction
;
CrysAlisPro, Agilent Technologies,
Version 1.171.35.19 (release 27-10-2011 CrysAlis171 .NET)
(compiled Oct 27 2011,15:02:11)
;
_diffrn_ambient_temperature 293
_diffrn_detector_area_resol_mean 16.1367
_diffrn_measured_fraction_theta_full 1
_diffrn_measured_fraction_theta_max 1
_diffrn_measurement_device 'four-circle diffractometer'
_diffrn_measurement_device_type 'Xcalibur, Eos'
_diffrn_measurement_method '\w scans'
_diffrn_radiation_monochromator graphite
_diffrn_radiation_probe x-ray
_diffrn_radiation_source 'Enhance (Mo) X-ray Source'
_diffrn_radiation_type 'Mo K\a'
_diffrn_radiation_wavelength 0.7107
_diffrn_reflns_av_R_equivalents 0.0895
_diffrn_reflns_av_unetI/netI 0.0114
_diffrn_reflns_limit_h_max 11
_diffrn_reflns_limit_h_min -11
_diffrn_reflns_limit_k_max 11
_diffrn_reflns_limit_k_min -11
_diffrn_reflns_limit_l_max 11
_diffrn_reflns_limit_l_min -11
_diffrn_reflns_number 7896
_diffrn_reflns_theta_full 28.85
_diffrn_reflns_theta_max 28.85
_diffrn_reflns_theta_min 3.28
_exptl_absorpt_coefficient_mu 22.76
_exptl_absorpt_correction_T_max 0.841
_exptl_absorpt_correction_T_min 0.464
_exptl_absorpt_correction_type analytical
_exptl_absorpt_process_details
;
CrysAlisPro, Agilent Technologies,
Version 1.171.35.19 (release 27-10-2011 CrysAlis171 .NET)
(compiled Oct 27 2011,15:02:11)
Analytical numeric absorption correction using a multifaceted crystal
            model based on expressions derived by R.C. Clark & J.S. Reid.
(Clark, R. C. & Reid, J. S. (1995). Acta Cryst. A51, 887-897)
;
_exptl_crystal_colour 'Metallic dark grey'
_exptl_crystal_density_diffrn 6.2606
_exptl_crystal_description Block
_exptl_crystal_F_000 1136
_exptl_crystal_size_max 0.06
_exptl_crystal_size_mid 0.035
_exptl_crystal_size_min 0.011
_refine_diff_density_max 0.95
_refine_diff_density_min -1.45
_refine_ls_extinction_coef 490(40)
_refine_ls_extinction_method 'B-C type 1 Gaussian isotropic (Becker & Coppens, 1974)'
_refine_ls_goodness_of_fit_gt 1.82
_refine_ls_goodness_of_fit_ref 1.80
_refine_ls_number_constraints 0
_refine_ls_number_parameters 10
_refine_ls_number_reflns 112
_refine_ls_number_restraints 0
_refine_ls_R_factor_all 0.0160
_refine_ls_R_factor_gt 0.0158
_refine_ls_shift/su_max 0.0405
_refine_ls_shift/su_mean 0.0161
_refine_ls_structure_factor_coef Fsqd
_refine_ls_weighting_details w=1/(\s^2^(I)+0.0004I^2^)
_refine_ls_weighting_scheme sigma
_refine_ls_wR_factor_gt 0.0476
_refine_ls_wR_factor_ref 0.0478
_reflns_number_gt 110
_reflns_number_total 112
_reflns_threshold_expression I>3\s(I)
_cod_data_source_file ic5b01528_si_001.cif
_cod_data_source_block I
_cod_depositor_comments
;
The following automatic conversions were performed:

'_diffrn_radiation_probe' value 'X-ray' changed to 'x-ray' according
to
/usr/data/users/saulius/crontab/automatic-downloads/rss-feeds/ACS/lib/dictionaries/cif_core.dic
dictionary named 'cif_core.dic' version 2.4.2 from 2011-04-26.

Automatic conversion script
Id: cif_fix_values 3271 2015-04-21 07:52:19Z andrius 

 Adding full bibliography for 4344105.cif.
;
_cod_database_code 4344105

loop_
_space_group_symop_id
_space_group_symop_operation_xyz
1 x,y,z
2 -x,-y,z
3 -x,y,-z
4 x,-y,-z
5 z,x,y
6 z,-x,-y
7 -z,-x,y
8 -z,x,-y
9 y,z,x
10 -y,z,-x
11 y,-z,-x
12 -y,-z,x
13 y,x,-z
14 -y,-x,-z
15 y,-x,z
16 -y,x,z
17 x,z,-y
18 -x,z,y
19 -x,-z,-y
20 x,-z,y
21 z,y,-x
22 z,-y,x
23 -z,y,x
24 -z,-y,-x
25 -x,-y,-z
26 x,y,-z
27 x,-y,z
28 -x,y,z
29 -z,-x,-y
30 -z,x,y
31 z,x,-y
32 z,-x,y
33 -y,-z,-x
34 y,-z,x
35 -y,z,x
36 y,z,-x
37 -y,-x,z
38 y,x,z
39 -y,x,-z
40 y,-x,-z
41 -x,-z,y
42 x,-z,-y
43 x,z,y
44 -x,z,-y
45 -z,-y,x
46 -z,y,-x
47 z,-y,-x
48 z,y,x
49 x+1/2,y+1/2,z+1/2
50 -x+1/2,-y+1/2,z+1/2
51 -x+1/2,y+1/2,-z+1/2
52 x+1/2,-y+1/2,-z+1/2
53 z+1/2,x+1/2,y+1/2
54 z+1/2,-x+1/2,-y+1/2
55 -z+1/2,-x+1/2,y+1/2
56 -z+1/2,x+1/2,-y+1/2
57 y+1/2,z+1/2,x+1/2
58 -y+1/2,z+1/2,-x+1/2
59 y+1/2,-z+1/2,-x+1/2
60 -y+1/2,-z+1/2,x+1/2
61 y+1/2,x+1/2,-z+1/2
62 -y+1/2,-x+1/2,-z+1/2
63 y+1/2,-x+1/2,z+1/2
64 -y+1/2,x+1/2,z+1/2
65 x+1/2,z+1/2,-y+1/2
66 -x+1/2,z+1/2,y+1/2
67 -x+1/2,-z+1/2,-y+1/2
68 x+1/2,-z+1/2,y+1/2
69 z+1/2,y+1/2,-x+1/2
70 z+1/2,-y+1/2,x+1/2
71 -z+1/2,y+1/2,x+1/2
72 -z+1/2,-y+1/2,-x+1/2
73 -x+1/2,-y+1/2,-z+1/2
74 x+1/2,y+1/2,-z+1/2
75 x+1/2,-y+1/2,z+1/2
76 -x+1/2,y+1/2,z+1/2
77 -z+1/2,-x+1/2,-y+1/2
78 -z+1/2,x+1/2,y+1/2
79 z+1/2,x+1/2,-y+1/2
80 z+1/2,-x+1/2,y+1/2
81 -y+1/2,-z+1/2,-x+1/2
82 y+1/2,-z+1/2,x+1/2
83 -y+1/2,z+1/2,x+1/2
84 y+1/2,z+1/2,-x+1/2
85 -y+1/2,-x+1/2,z+1/2
86 y+1/2,x+1/2,z+1/2
87 -y+1/2,x+1/2,-z+1/2
88 y+1/2,-x+1/2,-z+1/2
89 -x+1/2,-z+1/2,y+1/2
90 x+1/2,-z+1/2,-y+1/2
91 x+1/2,z+1/2,y+1/2
92 -x+1/2,z+1/2,-y+1/2
93 -z+1/2,-y+1/2,x+1/2
94 -z+1/2,y+1/2,-x+1/2
95 z+1/2,-y+1/2,-x+1/2
96 z+1/2,y+1/2,x+1/2

loop_
_atom_site_label
_atom_site_type_symbol
_atom_site_fract_x
_atom_site_fract_y
_atom_site_fract_z
_atom_site_adp_type
_atom_site_U_iso_or_equiv
_atom_site_site_symmetry_multiplicity
_atom_site_occupancy
_atom_site_calc_flag
Pd1 Pd 0.5 0.25 0 Uani 0.00884(19) 12 1 d
Ge1 Ge 0.34880(9) 0 0 Uani 0.0085(2) 12 1 d
Ca1 Ca 0 0 0 Uani 0.0102(5) 2 1 d
Ca2 Ca 0.25 0.25 0.25 Uani 0.0106(3) 8 1 d

loop_
_atom_site_aniso_label
_atom_site_aniso_type_symbol
_atom_site_aniso_U_11
_atom_site_aniso_U_22
_atom_site_aniso_U_33
_atom_site_aniso_U_12
_atom_site_aniso_U_13
_atom_site_aniso_U_23
Pd1 Pd 0.0099(3) 0.0067(3) 0.0099(3) 0 0 0
Ge1 Ge 0.0076(5) 0.0090(3) 0.0090(3) 0 0 0
Ca1 Ca 0.0102(8) 0.0102(8) 0.0102(8) 0 0 0
Ca2 Ca 0.0106(4) 0.0106(4) 0.0106(4) 0.0013(4) 0.0013(4) 0.0013(4)

loop_
_atom_type_symbol
_atom_type_scat_dispersion_real
_atom_type_scat_dispersion_imag
_atom_type_scat_source
Ca 0.2262 0.3064 'International Tables Vol C tables 4.2.6.8 and 6.1.1.1'
Ge 0.1547 1.8001 'International Tables Vol C tables 4.2.6.8 and 6.1.1.1'
Pd -0.9988 1.0072 'International Tables Vol C tables 4.2.6.8 and 6.1.1.1'

loop_
_geom_angle_atom_site_label_1
_geom_angle_atom_site_label_2
_geom_angle_atom_site_label_3
_geom_angle_site_symmetry_1
_geom_angle_site_symmetry_3
_geom_angle
Ge1 Pd1 Ge1 . 2_655 62.33(2)
Ge1 Pd1 Ge1 . 57_554 137.070(14)
Ge1 Pd1 Ge1 . 58_555 137.070(14)
Ge1 Pd1 Ca2 . . 68.535(10)
Ge1 Pd1 Ca2 . 50_554 68.535(10)
Ge1 Pd1 Ca2 . 3_655 111.465(10)
Ge1 Pd1 Ca2 . 52_555 111.465(10)
Ge1 Pd1 Ge1 2_655 57_554 137.070(14)
Ge1 Pd1 Ge1 2_655 58_555 137.070(14)
Ge1 Pd1 Ca2 2_655 . 111.465(10)
Ge1 Pd1 Ca2 2_655 50_554 111.465(10)
Ge1 Pd1 Ca2 2_655 3_655 68.535(10)
Ge1 Pd1 Ca2 2_655 52_555 68.535(10)
Ge1 Pd1 Ge1 57_554 58_555 62.33(2)
Ge1 Pd1 Ca2 57_554 . 111.465(10)
Ge1 Pd1 Ca2 57_554 50_554 68.535(10)
Ge1 Pd1 Ca2 57_554 3_655 68.535(10)
Ge1 Pd1 Ca2 57_554 52_555 111.465(10)
Ge1 Pd1 Ca2 58_555 . 68.535(10)
Ge1 Pd1 Ca2 58_555 50_554 111.465(10)
Ge1 Pd1 Ca2 58_555 3_655 111.465(10)
Ge1 Pd1 Ca2 58_555 52_555 68.535(10)
Ca2 Pd1 Ca2 . 50_554 90.000(4)
Ca2 Pd1 Ca2 . 3_655 180.0(5)
Ca2 Pd1 Ca2 . 52_555 90.000(4)
Ca2 Pd1 Ca2 50_554 3_655 90.000(4)
Ca2 Pd1 Ca2 50_554 52_555 180.0(5)
Ca2 Pd1 Ca2 3_655 52_555 90.000(4)
Pd1 Ge1 Pd1 . 2_655 117.67(3)
Pd1 Ge1 Pd1 . 53_544 74.465(14)
Pd1 Ge1 Pd1 . 54_555 74.465(14)
Pd1 Ge1 Ca1 . . 121.166(16)
Pd1 Ge1 Ca2 . . 63.676(2)
Pd1 Ge1 Ca2 . 50_554 63.676(2)
Pd1 Ge1 Ca2 . 51_545 136.221(10)
Pd1 Ge1 Ca2 . 4_555 136.221(10)
Pd1 Ge1 Pd1 2_655 53_544 74.465(14)
Pd1 Ge1 Pd1 2_655 54_555 74.465(14)
Pd1 Ge1 Ca1 2_655 . 121.166(16)
Pd1 Ge1 Ca2 2_655 . 136.221(10)
Pd1 Ge1 Ca2 2_655 50_554 136.221(10)
Pd1 Ge1 Ca2 2_655 51_545 63.676(2)
Pd1 Ge1 Ca2 2_655 4_555 63.676(2)
Pd1 Ge1 Pd1 53_544 54_555 117.67(3)
Pd1 Ge1 Ca1 53_544 . 121.166(16)
Pd1 Ge1 Ca2 53_544 . 136.221(10)
Pd1 Ge1 Ca2 53_544 50_554 63.676(2)
Pd1 Ge1 Ca2 53_544 51_545 136.221(10)
Pd1 Ge1 Ca2 53_544 4_555 63.676(2)
Pd1 Ge1 Ca1 54_555 . 121.166(16)
Pd1 Ge1 Ca2 54_555 . 63.676(2)
Pd1 Ge1 Ca2 54_555 50_554 136.221(10)
Pd1 Ge1 Ca2 54_555 51_545 63.676(2)
Pd1 Ge1 Ca2 54_555 4_555 136.221(10)
Ca1 Ge1 Ca2 . . 74.387(14)
Ca1 Ge1 Ca2 . 50_554 74.387(14)
Ca1 Ge1 Ca2 . 51_545 74.387(14)
Ca1 Ge1 Ca2 . 4_555 74.387(14)
Ca2 Ge1 Ca2 . 50_554 85.846(8)
Ca2 Ge1 Ca2 . 51_545 85.846(8)
Ca2 Ge1 Ca2 . 4_555 148.77(3)
Ca2 Ge1 Ca2 50_554 51_545 148.77(3)
Ca2 Ge1 Ca2 50_554 4_555 85.846(8)
Ca2 Ge1 Ca2 51_545 4_555 85.846(8)
Ge1 Ca1 Ge1 . 2_555 180.0(5)
Ge1 Ca1 Ge1 . 5_555 90
Ge1 Ca1 Ge1 . 6_555 90
Ge1 Ca1 Ge1 . 9_555 90
Ge1 Ca1 Ge1 . 10_555 90
Ge1 Ca1 Ca2 . . 54.7356(15)
Ge1 Ca1 Ca2 . 49_444 125.2644(15)
Ge1 Ca1 Ca2 . 2_555 125.2644(15)
Ge1 Ca1 Ca2 . 50_554 54.7356(15)
Ge1 Ca1 Ca2 . 3_555 125.2644(15)
Ge1 Ca1 Ca2 . 51_545 54.7356(15)
Ge1 Ca1 Ca2 . 4_555 54.7356(15)
Ge1 Ca1 Ca2 . 52_455 125.2644(15)
Ge1 Ca1 Ge1 2_555 5_555 90
Ge1 Ca1 Ge1 2_555 6_555 90
Ge1 Ca1 Ge1 2_555 9_555 90
Ge1 Ca1 Ge1 2_555 10_555 90
Ge1 Ca1 Ca2 2_555 . 125.2644(15)
Ge1 Ca1 Ca2 2_555 49_444 54.7356(15)
Ge1 Ca1 Ca2 2_555 2_555 54.7356(15)
Ge1 Ca1 Ca2 2_555 50_554 125.2644(15)
Ge1 Ca1 Ca2 2_555 3_555 54.7356(15)
Ge1 Ca1 Ca2 2_555 51_545 125.2644(15)
Ge1 Ca1 Ca2 2_555 4_555 125.2644(15)
Ge1 Ca1 Ca2 2_555 52_455 54.7356(15)
Ge1 Ca1 Ge1 5_555 6_555 180.0(5)
Ge1 Ca1 Ge1 5_555 9_555 90
Ge1 Ca1 Ge1 5_555 10_555 90
Ge1 Ca1 Ca2 5_555 . 54.7356(15)
Ge1 Ca1 Ca2 5_555 49_444 125.2644(15)
Ge1 Ca1 Ca2 5_555 2_555 125.2644(15)
Ge1 Ca1 Ca2 5_555 50_554 54.7356(15)
Ge1 Ca1 Ca2 5_555 3_555 54.7356(15)
Ge1 Ca1 Ca2 5_555 51_545 125.2644(15)
Ge1 Ca1 Ca2 5_555 4_555 125.2644(15)
Ge1 Ca1 Ca2 5_555 52_455 54.7356(15)
Ge1 Ca1 Ge1 6_555 9_555 90
Ge1 Ca1 Ge1 6_555 10_555 90
Ge1 Ca1 Ca2 6_555 . 125.2644(15)
Ge1 Ca1 Ca2 6_555 49_444 54.7356(15)
Ge1 Ca1 Ca2 6_555 2_555 54.7356(15)
Ge1 Ca1 Ca2 6_555 50_554 125.2644(15)
Ge1 Ca1 Ca2 6_555 3_555 125.2644(15)
Ge1 Ca1 Ca2 6_555 51_545 54.7356(15)
Ge1 Ca1 Ca2 6_555 4_555 54.7356(15)
Ge1 Ca1 Ca2 6_555 52_455 125.2644(15)
Ge1 Ca1 Ge1 9_555 10_555 180.0(5)
Ge1 Ca1 Ca2 9_555 . 54.7356(15)
Ge1 Ca1 Ca2 9_555 49_444 125.2644(15)
Ge1 Ca1 Ca2 9_555 2_555 54.7356(15)
Ge1 Ca1 Ca2 9_555 50_554 125.2644(15)
Ge1 Ca1 Ca2 9_555 3_555 125.2644(15)
Ge1 Ca1 Ca2 9_555 51_545 54.7356(15)
Ge1 Ca1 Ca2 9_555 4_555 125.2644(15)
Ge1 Ca1 Ca2 9_555 52_455 54.7356(15)
Ge1 Ca1 Ca2 10_555 . 125.2644(15)
Ge1 Ca1 Ca2 10_555 49_444 54.7356(15)
Ge1 Ca1 Ca2 10_555 2_555 125.2644(15)
Ge1 Ca1 Ca2 10_555 50_554 54.7356(15)
Ge1 Ca1 Ca2 10_555 3_555 54.7356(15)
Ge1 Ca1 Ca2 10_555 51_545 125.2644(15)
Ge1 Ca1 Ca2 10_555 4_555 54.7356(15)
Ge1 Ca1 Ca2 10_555 52_455 125.2644(15)
Ca2 Ca1 Ca2 . 49_444 180.0(5)
Ca2 Ca1 Ca2 . 2_555 109.471(3)
Ca2 Ca1 Ca2 . 50_554 70.529(3)
Ca2 Ca1 Ca2 . 3_555 109.471(3)
Ca2 Ca1 Ca2 . 51_545 70.529(3)
Ca2 Ca1 Ca2 . 4_555 109.471(3)
Ca2 Ca1 Ca2 . 52_455 70.529(3)
Ca2 Ca1 Ca2 49_444 2_555 70.529(3)
Ca2 Ca1 Ca2 49_444 50_554 109.471(3)
Ca2 Ca1 Ca2 49_444 3_555 70.529(3)
Ca2 Ca1 Ca2 49_444 51_545 109.471(3)
Ca2 Ca1 Ca2 49_444 4_555 70.529(3)
Ca2 Ca1 Ca2 49_444 52_455 109.471(3)
Ca2 Ca1 Ca2 2_555 50_554 180.0(5)
Ca2 Ca1 Ca2 2_555 3_555 109.471(3)
Ca2 Ca1 Ca2 2_555 51_545 70.529(3)
Ca2 Ca1 Ca2 2_555 4_555 109.471(3)
Ca2 Ca1 Ca2 2_555 52_455 70.529(3)
Ca2 Ca1 Ca2 50_554 3_555 70.529(3)
Ca2 Ca1 Ca2 50_554 51_545 109.471(3)
Ca2 Ca1 Ca2 50_554 4_555 70.529(3)
Ca2 Ca1 Ca2 50_554 52_455 109.471(3)
Ca2 Ca1 Ca2 3_555 51_545 180.0(5)
Ca2 Ca1 Ca2 3_555 4_555 109.471(3)
Ca2 Ca1 Ca2 3_555 52_455 70.529(3)
Ca2 Ca1 Ca2 51_545 4_555 70.529(3)
Ca2 Ca1 Ca2 51_545 52_455 109.471(3)
Ca2 Ca1 Ca2 4_555 52_455 180.0(5)
Pd1 Ca2 Pd1 . 50_555 180.0(5)
Pd1 Ca2 Pd1 . 5_555 120.0000(18)
Pd1 Ca2 Pd1 . 54_555 60.0000(18)
Pd1 Ca2 Pd1 . 9_555 120.0000(18)
Pd1 Ca2 Pd1 . 58_555 60.0000(18)
Pd1 Ca2 Ge1 . . 47.789(10)
Pd1 Ca2 Ge1 . 50_555 132.211(10)
Pd1 Ca2 Ge1 . 5_555 90.000(4)
Pd1 Ca2 Ge1 . 54_555 90.000(4)
Pd1 Ca2 Ge1 . 9_555 132.211(10)
Pd1 Ca2 Ge1 . 58_555 47.789(10)
Pd1 Ca2 Ca1 . . 90.000(3)
Pd1 Ca2 Ca1 . 49_555 90.000(3)
Pd1 Ca2 Pd1 50_555 5_555 60.0000(18)
Pd1 Ca2 Pd1 50_555 54_555 120.0000(18)
Pd1 Ca2 Pd1 50_555 9_555 60.0000(18)
Pd1 Ca2 Pd1 50_555 58_555 120.0000(18)
Pd1 Ca2 Ge1 50_555 . 132.211(10)
Pd1 Ca2 Ge1 50_555 50_555 47.789(10)
Pd1 Ca2 Ge1 50_555 5_555 90.000(4)
Pd1 Ca2 Ge1 50_555 54_555 90.000(4)
Pd1 Ca2 Ge1 50_555 9_555 47.789(10)
Pd1 Ca2 Ge1 50_555 58_555 132.211(10)
Pd1 Ca2 Ca1 50_555 . 90.000(3)
Pd1 Ca2 Ca1 50_555 49_555 90.000(3)
Pd1 Ca2 Pd1 5_555 54_555 180.0(5)
Pd1 Ca2 Pd1 5_555 9_555 120.0000(18)
Pd1 Ca2 Pd1 5_555 58_555 60.0000(18)
Pd1 Ca2 Ge1 5_555 . 132.211(10)
Pd1 Ca2 Ge1 5_555 50_555 47.789(10)
Pd1 Ca2 Ge1 5_555 5_555 47.789(10)
Pd1 Ca2 Ge1 5_555 54_555 132.211(10)
Pd1 Ca2 Ge1 5_555 9_555 90.000(4)
Pd1 Ca2 Ge1 5_555 58_555 90.000(4)
Pd1 Ca2 Ca1 5_555 . 90.000(3)
Pd1 Ca2 Ca1 5_555 49_555 90.000(3)
Pd1 Ca2 Pd1 54_555 9_555 60.0000(18)
Pd1 Ca2 Pd1 54_555 58_555 120.0000(18)
Pd1 Ca2 Ge1 54_555 . 47.789(10)
Pd1 Ca2 Ge1 54_555 50_555 132.211(10)
Pd1 Ca2 Ge1 54_555 5_555 132.211(10)
Pd1 Ca2 Ge1 54_555 54_555 47.789(10)
Pd1 Ca2 Ge1 54_555 9_555 90.000(4)
Pd1 Ca2 Ge1 54_555 58_555 90.000(4)
Pd1 Ca2 Ca1 54_555 . 90.000(3)
Pd1 Ca2 Ca1 54_555 49_555 90.000(3)
Pd1 Ca2 Pd1 9_555 58_555 180.0(5)
Pd1 Ca2 Ge1 9_555 . 90.000(4)
Pd1 Ca2 Ge1 9_555 50_555 90.000(4)
Pd1 Ca2 Ge1 9_555 5_555 132.211(10)
Pd1 Ca2 Ge1 9_555 54_555 47.789(10)
Pd1 Ca2 Ge1 9_555 9_555 47.789(10)
Pd1 Ca2 Ge1 9_555 58_555 132.211(10)
Pd1 Ca2 Ca1 9_555 . 90.000(3)
Pd1 Ca2 Ca1 9_555 49_555 90.000(3)
Pd1 Ca2 Ge1 58_555 . 90.000(4)
Pd1 Ca2 Ge1 58_555 50_555 90.000(4)
Pd1 Ca2 Ge1 58_555 5_555 47.789(10)
Pd1 Ca2 Ge1 58_555 54_555 132.211(10)
Pd1 Ca2 Ge1 58_555 9_555 132.211(10)
Pd1 Ca2 Ge1 58_555 58_555 47.789(10)
Pd1 Ca2 Ca1 58_555 . 90.000(3)
Pd1 Ca2 Ca1 58_555 49_555 90.000(3)
Ge1 Ca2 Ge1 . 50_555 180.0(5)
Ge1 Ca2 Ge1 . 5_555 84.422(15)
Ge1 Ca2 Ge1 . 54_555 95.578(15)
Ge1 Ca2 Ge1 . 9_555 84.422(15)
Ge1 Ca2 Ge1 . 58_555 95.578(15)
Ge1 Ca2 Ca1 . . 50.877(14)
Ge1 Ca2 Ca1 . 49_555 129.123(14)
Ge1 Ca2 Ge1 50_555 5_555 95.578(15)
Ge1 Ca2 Ge1 50_555 54_555 84.422(15)
Ge1 Ca2 Ge1 50_555 9_555 95.578(15)
Ge1 Ca2 Ge1 50_555 58_555 84.422(15)
Ge1 Ca2 Ca1 50_555 . 129.123(14)
Ge1 Ca2 Ca1 50_555 49_555 50.877(14)
Ge1 Ca2 Ge1 5_555 54_555 180.0(5)
Ge1 Ca2 Ge1 5_555 9_555 84.422(15)
Ge1 Ca2 Ge1 5_555 58_555 95.578(15)
Ge1 Ca2 Ca1 5_555 . 50.877(14)
Ge1 Ca2 Ca1 5_555 49_555 129.123(14)
Ge1 Ca2 Ge1 54_555 9_555 95.578(15)
Ge1 Ca2 Ge1 54_555 58_555 84.422(15)
Ge1 Ca2 Ca1 54_555 . 129.123(14)
Ge1 Ca2 Ca1 54_555 49_555 50.877(14)
Ge1 Ca2 Ge1 9_555 58_555 180.0(5)
Ge1 Ca2 Ca1 9_555 . 50.877(14)
Ge1 Ca2 Ca1 9_555 49_555 129.123(14)
Ge1 Ca2 Ca1 58_555 . 129.123(14)
Ge1 Ca2 Ca1 58_555 49_555 50.877(14)
Ca1 Ca2 Ca1 . 49_555 180.0(5)

loop_
_geom_bond_atom_site_label_1
_geom_bond_atom_site_label_2
_geom_bond_site_symmetry_2
_geom_bond_distance
Pd1 Ge1 . 2.5642(5)
Pd1 Ge1 2_655 2.5642(5)
Pd1 Ge1 57_554 2.5642(5)
Pd1 Ge1 58_555 2.5642(5)
Pd1 Ca2 . 3.1029(2)
Pd1 Ca2 50_554 3.1029(2)
Pd1 Ca2 3_655 3.1029(2)
Pd1 Ca2 52_555 3.1029(2)
Ge1 Ca1 . 3.0612(9)
Ge1 Ca2 . 3.2218(3)
Ge1 Ca2 50_554 3.2218(3)
Ge1 Ca2 51_545 3.2218(3)
Ge1 Ca2 4_555 3.2218(3)
Ca1 Ca2 . 3.8003(2)
Ca1 Ca2 49_444 3.8003(2)
Ca1 Ca2 2_555 3.8003(2)
Ca1 Ca2 50_554 3.8003(2)
Ca1 Ca2 3_555 3.8003(2)
Ca1 Ca2 51_545 3.8003(2)
Ca1 Ca2 4_555 3.8003(2)
Ca1 Ca2 52_455 3.8003(2)
